data_7010608
loop_
_publ_author_name
'Al-Ktaifani, Mahmoud'
'Green, Jennifer C.'
'Hitchcock, Peter B.'
'Nixon, John F.'

_publ_contact_author
;Prof Jennifer C Green
Inorganic Chemistry Laboratory
University of Oxford
South Parks Road
Oxford
OX1 3QR
UNITED KINGDOM
;
_publ_section_title
;
 Electronic structure of [M(\h-P3C2But2)(CO)3] (M&#x2005;=&#x2005;Mn or
 Re): a study by photoelectron spectroscopy and density functional
 calculations
;
_journal_issue 11
_journal_name_full 'Journal of the Chemical Society, Dalton Transactions'
_journal_page_first 1726
_journal_paper_doi 10.1039/b101014j
_journal_year 2001
_chemical_compound_source 'synthesis as described'
_chemical_formula_moiety 'C13 H18 O3 P3 Re1'
_chemical_formula_structural 'C13 H18 O3 P3 RE'
_chemical_formula_sum 'C13 H18 O3 P3 Re'
_chemical_formula_weight 501.38
_chemical_name_common '[Re(CO)3(P3C2tBu2)]'
_space_group_IT_number 31
_symmetry_cell_setting orthorhombic
_symmetry_Int_Tables_number 31
_symmetry_space_group_name_Hall 'P -2 -2bc'
_symmetry_space_group_name_H-M 'P n 21 m'
_atom_sites_solution_hydrogens geom
_atom_sites_solution_primary direct
_atom_sites_solution_secondary difmap
_audit_conform_dict_location ftp://ftp.iucr.org/cifdics/cif_core.dic
_audit_conform_dict_name cif_core.dic
_audit_conform_dict_version 2.1
_audit_creation_date 2000-06-02T13:55:52-00:00
_audit_creation_method 'WinGX routine CIF_UPDATE'
_cell_angle_alpha 90
_cell_angle_beta 90
_cell_angle_gamma 90
_cell_formula_units_Z 2
_cell_length_a 6.4454(4)
_cell_length_b 6.8624(4)
_cell_length_c 19.0731(11)
_cell_measurement_reflns_used 14329
_cell_measurement_temperature 173(2)
_cell_measurement_theta_max 30.034
_cell_measurement_theta_min 3.705
_cell_measurement_wavelength 0.71073
_cell_volume 843.62(9)
_computing_cell_refinement 'HKL Scalepack (Otwinowski & Minor 1997)'
_computing_data_reduction 'HKL Denzo and Scalepack (Otwinowski & Minor 1997)'
_computing_molecular_graphics 'Ortep-3 for Windows (Farrugia, 1997)'
_computing_publication_material 'WinGX publication routines (Farrugia, 1999)'
_computing_structure_refinement 'SHELXL-97 (Sheldrick, 1997)'
_computing_structure_solution 'SHELXS-97 (Sheldrick, 1997)'
_diffrn_ambient_temperature 173(2)
_diffrn_measured_fraction_theta_full 0.996
_diffrn_measured_fraction_theta_max 0.996
_diffrn_measurement_device KappaCCD
_diffrn_measurement_method CCD
_diffrn_radiation_monochromator graphite
_diffrn_radiation_probe x-ray
_diffrn_radiation_type MoK\a
_diffrn_radiation_wavelength 0.71073
_diffrn_reflns_av_R_equivalents 0.0583
_diffrn_reflns_av_unetI/netI 0.0546
_diffrn_reflns_limit_h_max 6
_diffrn_reflns_limit_h_min -9
_diffrn_reflns_limit_k_max 9
_diffrn_reflns_limit_k_min -6
_diffrn_reflns_limit_l_max 26
_diffrn_reflns_limit_l_min -26
_diffrn_reflns_number 4688
_diffrn_reflns_theta_full 30.02
_diffrn_reflns_theta_max 30.02
_diffrn_reflns_theta_min 3.82
_exptl_absorpt_coefficient_mu 7.489
_exptl_absorpt_correction_T_max 0.469
_exptl_absorpt_correction_T_min 0.299
_exptl_absorpt_correction_type multi-scan
_exptl_absorpt_process_details
;
[c.f. r.h. blessing, acta cryst. (1995), a51, 33-38]
;
_exptl_crystal_colour colourless
_exptl_crystal_density_diffrn 1.974
_exptl_crystal_density_method 'not measured'
_exptl_crystal_description prism
_exptl_crystal_F_000 480
_exptl_crystal_size_max 0.2
_exptl_crystal_size_mid 0.2
_exptl_crystal_size_min 0.05
_refine_diff_density_max 1.089
_refine_diff_density_min -2.641
_refine_diff_density_rms 0.184
_refine_ls_abs_structure_details 'Flack H D (1983), Acta Cryst. A39, 876-881'
_refine_ls_abs_structure_Flack -0.011(14)
_refine_ls_extinction_method none
_refine_ls_goodness_of_fit_ref 1.111
_refine_ls_hydrogen_treatment mixed
_refine_ls_matrix_type full
_refine_ls_number_parameters 100
_refine_ls_number_reflns 1893
_refine_ls_number_restraints 0
_refine_ls_restrained_S_all 1.111
_refine_ls_R_factor_all 0.0368
_refine_ls_R_factor_gt 0.036
_refine_ls_shift/su_max 0
_refine_ls_shift/su_mean 0
_refine_ls_structure_factor_coef Fsqd
_refine_ls_weighting_details 'calc w=1/[\s^2^(Fo^2^)+(0.0569P)^2^+0.2975P] where P=(Fo^2^+2Fc^2^)/3'
_refine_ls_weighting_scheme calc
_refine_ls_wR_factor_gt 0.0944
_refine_ls_wR_factor_ref 0.0952
_reflns_number_gt 1854
_reflns_number_total 1893
_reflns_threshold_expression >2sigma(I)
_cod_data_source_file b101014j.txt
_cod_data_source_block jun400
_cod_original_sg_symbol_H-M Pn2(1)m
_cod_database_code 7010608

loop_
_symmetry_equiv_pos_as_xyz
'x, y, z'
'x, y, -z'
'-x, y+1/2, z+1/2'
'-x, y+1/2, -z+1/2'

loop_
_atom_site_label
_atom_site_type_symbol
_atom_site_fract_x
_atom_site_fract_y
_atom_site_fract_z
_atom_site_U_iso_or_equiv
_atom_site_adp_type
_atom_site_occupancy
_atom_site_symmetry_multiplicity
_atom_site_calc_flag
_atom_site_refinement_flags
_atom_site_disorder_assembly
_atom_site_disorder_group
Re Re 0.48246(4) 0.595(6) 0.5 0.02195(12) Uani 1 2 d S . .
P1 P 0.7777(4) 0.839(6) 0.5 0.0218(5) Uani 1 2 d S . 1
P2 P 0.3331(3) 0.903(6) 0.44420(10) 0.0286(4) Uani 1 1 d . . 1
O1 O 0.8508(15) 0.309(6) 0.5 0.047(2) Uani 1 2 d S . 1
O2 O 0.2594(11) 0.367(6) 0.3829(3) 0.0500(16) Uani 1 1 d . . 1
C1 C 0.7109(19) 0.409(6) 0.5 0.029(2) Uani 1 2 d S . 1
C2 C 0.3405(13) 0.450(6) 0.4275(4) 0.0322(14) Uani 1 1 d . . 1
C3 C 0.6016(10) 0.860(6) 0.4289(4) 0.0250(13) Uani 1 1 d . . 1
C4 C 0.6840(11) 0.857(6) 0.3533(3) 0.0300(14) Uani 1 1 d . . 1
C5 C 0.7912(12) 1.054(6) 0.3401(4) 0.0377(18) Uani 1 1 d . . 1
H5A H 0.9055 1.0702 0.3735 0.056 Uiso 1 1 calc R . 1
H5B H 0.6907 1.1594 0.3462 0.056 Uiso 1 1 calc R . 1
H5C H 0.8458 1.0566 0.2922 0.056 Uiso 1 1 calc R . 1
C6 C 0.8410(14) 0.689(6) 0.3428(4) 0.0415(18) Uani 1 1 d . . 1
H6A H 0.8953 0.6932 0.2949 0.062 Uiso 1 1 calc R . 1
H6B H 0.7714 0.5641 0.3508 0.062 Uiso 1 1 calc R . 1
H6C H 0.9556 0.7037 0.3762 0.062 Uiso 1 1 calc R . 1
C7 C 0.5075(11) 0.830(6) 0.3010(5) 0.038(2) Uani 1 1 d . . 1
H7A H 0.4159 0.9436 0.3023 0.057 Uiso 1 1 calc R . 1
H7B H 0.4282 0.7126 0.3132 0.057 Uiso 1 1 calc R . 1
H7C H 0.5649 0.8151 0.2537 0.057 Uiso 1 1 calc R . 1
M1 C 0.5294 0.873 0.5 0.01 Uiso 0 2 d SP . 2

loop_
_atom_site_aniso_label
_atom_site_aniso_U_11
_atom_site_aniso_U_22
_atom_site_aniso_U_33
_atom_site_aniso_U_23
_atom_site_aniso_U_13
_atom_site_aniso_U_12
Re 0.02112(15) 0.02075(18) 0.02398(18) 0 0 -0.0012(3)
P1 0.0159(13) 0.0263(13) 0.0233(10) 0 0 -0.0016(10)
P2 0.0211(8) 0.0273(8) 0.0374(10) 0.0047(7) -0.0045(7) 0.0020(6)
O1 0.040(5) 0.037(4) 0.063(5) 0 0 0.014(4)
O2 0.063(4) 0.047(3) 0.040(3) -0.008(3) -0.015(3) -0.012(3)
C1 0.030(6) 0.025(4) 0.030(5) 0 0 0.009(4)
C2 0.039(4) 0.026(3) 0.032(3) -0.001(3) 0.002(3) -0.002(3)
C3 0.019(3) 0.029(3) 0.027(3) 0.006(3) 0.000(2) -0.002(2)
C4 0.029(3) 0.040(4) 0.022(3) 0.004(3) -0.002(2) 0.000(3)
C5 0.041(4) 0.044(5) 0.027(3) 0.010(3) 0.000(3) -0.015(3)
C6 0.048(5) 0.047(4) 0.030(4) -0.001(3) 0.004(3) 0.002(4)
C7 0.043(5) 0.053(7) 0.018(4) 0.003(5) -0.004(2) -0.012(3)

loop_
_atom_type_symbol
_atom_type_description
_atom_type_scat_dispersion_real
_atom_type_scat_dispersion_imag
_atom_type_scat_source
C C 0.0033 0.0016 'International Tables Vol C Tables 4.2.6.8 and 6.1.1.4'
H H 0 0 'International Tables Vol C Tables 4.2.6.8 and 6.1.1.4'
O O 0.0106 0.006 'International Tables Vol C Tables 4.2.6.8 and 6.1.1.4'
P P 0.1023 0.0942 'International Tables Vol C Tables 4.2.6.8 and 6.1.1.4'
Re Re -1.0185 7.231 'International Tables Vol C Tables 4.2.6.8 and 6.1.1.4'

loop_
_geom_angle_atom_site_label_1
_geom_angle_atom_site_label_2
_geom_angle_atom_site_label_3
_geom_angle
_geom_angle_site_symmetry_1
_geom_angle_site_symmetry_3
_geom_angle_publ_flag
M1 Re C2 125.6(2) . . ?
M1 Re C2 125.6(2) . 2_556 ?
C2 Re C2 91.2(4) . 2_556 ?
M1 Re C1 121.9(4) . . ?
C2 Re C1 91.2(4) . . ?
C2 Re C1 91.2(4) 2_556 . ?
M1 Re C3 36.86(18) . 2_556 ?
C2 Re C3 161.4(3) . 2_556 ?
C2 Re C3 97.9(3) 2_556 2_556 ?
C1 Re C3 104.7(3) . 2_556 ?
M1 Re C3 36.86(18) . . ?
C2 Re C3 97.9(3) . . ?
C2 Re C3 161.4(3) 2_556 . ?
C1 Re C3 104.7(3) . . ?
C3 Re C3 69.0(3) 2_556 . ?
M1 Re P1 39.7(2) . . ?
C2 Re P1 134.1(2) . . ?
C2 Re P1 134.1(2) 2_556 . ?
C1 Re P1 82.2(4) . . ?
C3 Re P1 42.08(17) 2_556 . ?
C3 Re P1 42.08(17) . . ?
M1 Re P2 40.66(15) . 2_556 ?
C2 Re P2 123.1(2) . 2_556 ?
C2 Re P2 87.2(2) 2_556 2_556 ?
C1 Re P2 145.7(2) . 2_556 ?
C3 Re P2 41.97(17) 2_556 2_556 ?
C3 Re P2 74.21(19) . 2_556 ?
P1 Re P2 74.69(8) . 2_556 ?
M1 Re P2 40.66(15) . . ?
C2 Re P2 87.2(2) . . ?
C2 Re P2 123.1(2) 2_556 . ?
C1 Re P2 145.7(2) . . ?
C3 Re P2 74.21(19) 2_556 . ?
C3 Re P2 41.97(17) . . ?
P1 Re P2 74.69(8) . . ?
P2 Re P2 49.18(9) 2_556 . ?
C3 P1 C3 99.7(5) . 2_556 ?
C3 P1 Re 64.8(2) . . ?
C3 P1 Re 64.8(2) 2_556 . ?
C3 P2 P2 99.4(2) . 2_556 ?
C3 P2 Re 64.1(2) . . ?
P2 P2 Re 65.41(5) 2_556 . ?
O1 C1 Re 176.4(11) . . ?
O2 C2 Re 177.8(6) . . ?
C4 C3 P1 119.7(5) . . ?
C4 C3 P2 119.5(5) . . ?
P1 C3 P2 120.7(4) . . ?
C4 C3 Re 129.2(5) . . ?
P1 C3 Re 73.2(2) . . ?
P2 C3 Re 73.9(2) . . ?
C7 C4 C3 111.0(6) . . ?
C7 C4 C5 109.6(7) . . ?
C3 C4 C5 107.4(6) . . ?
C7 C4 C6 108.1(7) . . ?
C3 C4 C6 110.9(6) . . ?
C5 C4 C6 109.8(7) . . ?

loop_
_geom_bond_atom_site_label_1
_geom_bond_atom_site_label_2
_geom_bond_distance
_geom_bond_site_symmetry_2
_geom_bond_publ_flag
Re M1 1.93(4) . ?
Re C2 1.935(7) . ?
Re C2 1.935(7) 2_556 ?
Re C1 1.948(11) . ?
Re C3 2.395(7) 2_556 ?
Re C3 2.395(7) . ?
Re P1 2.534(3) . ?
Re P2 2.557(2) 2_556 ?
Re P2 2.557(2) . ?
P1 C3 1.774(7) . ?
P1 C3 1.774(7) 2_556 ?
P2 C3 1.780(7) . ?
P2 P2 2.129(4) 2_556 ?
O1 C1 1.132(12) . ?
O2 C2 1.146(8) . ?
C3 C4 1.536(9) . ?
C4 C7 1.526(10) . ?
C4 C5 1.536(10) . ?
C4 C6 1.547(11) . ?
